data_7019047
loop_
_publ_author_name
'Hart, John S.'
'Nichol, Gary S.'
'Love, Jason B.'

_publ_section_title
;
 Directed secondary interactions in transition metal complexes of tripodal
 pyrrole imine and amide ligands
;
_journal_issue 19
_journal_name_full 'Dalton Transactions'
_journal_page_first 5785
_journal_paper_doi 10.1039/c2dt30539a
_journal_volume 41
_journal_year 2012
_chemical_formula_sum 'C32 H45 N9 O5 Ti'
_chemical_formula_weight 683.67
_chemical_name_systematic
;
?
;
_space_group_IT_number 14
_symmetry_cell_setting monoclinic
_symmetry_space_group_name_Hall '-P 2ybc'
_symmetry_space_group_name_H-M 'P 1 21/c 1'
_atom_sites_solution_hydrogens geom
_atom_sites_solution_primary direct
_atom_sites_solution_secondary difmap
_audit_creation_method SHELXL-97
_cell_angle_alpha 90.00
_cell_angle_beta 112.407(12)
_cell_angle_gamma 90.00
_cell_formula_units_Z 4
_cell_length_a 11.704(10)
_cell_length_b 35.30(3)
_cell_length_c 9.483(12)
_cell_measurement_reflns_used 5234
_cell_measurement_temperature 160
_cell_measurement_theta_max 27.5
_cell_measurement_theta_min 2.2
_cell_volume 3622(6)
_computing_cell_refinement 'CrystalClear-SM Expert 2.0 rc12 (Rigaku, 2009)'
_computing_data_collection 'CrystalClear-SM Expert 2.0 rc12 (Rigaku, 2009)'
_computing_data_reduction 'CrystalClear-SM Expert 2.0 rc12 (Rigaku, 2009)'
_computing_structure_refinement 'SHELXL-97 (Sheldrick, 2008)'
_diffrn_ambient_temperature 160
_diffrn_measured_fraction_theta_full 0.945
_diffrn_measured_fraction_theta_max 0.945
_diffrn_measurement_device 'XtaLABmini: Fixed Chi 2 circle'
_diffrn_measurement_device_type 'Rigaku Mercury375R (2x2 bin mode)'
_diffrn_measurement_method 'profile data from \w-scans'
_diffrn_radiation_monochromator graphite
_diffrn_radiation_source 'fine-focus sealed tube'
_diffrn_radiation_type MoK\a
_diffrn_radiation_wavelength 0.71075
_diffrn_reflns_av_R_equivalents 0.1237
_diffrn_reflns_av_sigmaI/netI 0.1103
_diffrn_reflns_limit_h_max 13
_diffrn_reflns_limit_h_min -13
_diffrn_reflns_limit_k_max 41
_diffrn_reflns_limit_k_min -41
_diffrn_reflns_limit_l_max 11
_diffrn_reflns_limit_l_min -11
_diffrn_reflns_number 19852
_diffrn_reflns_theta_full 25.00
_diffrn_reflns_theta_max 25.00
_diffrn_reflns_theta_min 2.56
_diffrn_standards_decay_% 0
_diffrn_standards_interval_count 0
_diffrn_standards_interval_time 0
_diffrn_standards_number 0
_exptl_absorpt_coefficient_mu 0.287
_exptl_absorpt_correction_T_max 0.9449
_exptl_absorpt_correction_T_min 0.9449
_exptl_absorpt_correction_type multi-scan
_exptl_absorpt_process_details 'CrystalClear, Rigaku 2010'
_exptl_crystal_colour Colorless
_exptl_crystal_density_diffrn 1.254
_exptl_crystal_density_method 'not measured'
_exptl_crystal_description Prism
_exptl_crystal_F_000 1448
_exptl_crystal_size_max 0.20
_exptl_crystal_size_mid 0.20
_exptl_crystal_size_min 0.20
_refine_diff_density_max 0.322
_refine_diff_density_min -0.387
_refine_diff_density_rms 0.069
_refine_ls_extinction_method none
_refine_ls_goodness_of_fit_ref 1.115
_refine_ls_hydrogen_treatment riding
_refine_ls_matrix_type full
_refine_ls_number_parameters 435
_refine_ls_number_reflns 6022
_refine_ls_number_restraints 0
_refine_ls_restrained_S_all 1.115
_refine_ls_R_factor_all 0.1287
_refine_ls_R_factor_gt 0.0871
_refine_ls_shift/su_max 0.014
_refine_ls_shift/su_mean 0.000
_refine_ls_structure_factor_coef Fsqd
_refine_ls_weighting_details 'calc w=1/[\s^2^(Fo^2^)+(0.0700P)^2^+2.6439P] where P=(Fo^2^+2Fc^2^)/3'
_refine_ls_weighting_scheme calc
_refine_ls_wR_factor_gt 0.1850
_refine_ls_wR_factor_ref 0.2089
_reflns_number_gt 4080
_reflns_number_total 6022
_reflns_threshold_expression >2\s(I)
_cod_data_source_file c2dt30539a.txt
_cod_data_source_block '[Ti(OiPr)2(H4L2b)]'
_cod_depositor_comments
;
The following automatic conversions were performed:

'_exptl_absorpt_correction_type' value 'Multi-scan' changed to
'multi-scan' according to
/home/saulius/struct/CIF-dictionaries/cif_core.dic dictionary named
'cif_core.dic' version 2.4.1 from 2010-06-29.

Automatic conversion script
Id: cif_fix_values 1715 2011-07-08 13:25:40Z adriana 
;
_cod_original_cell_volume 3622(7)
_cod_original_sg_symbol_H-M 'P 21/c'
_cod_database_code 7019047

loop_
_symmetry_equiv_pos_as_xyz
'x, y, z'
'-x, y+1/2, -z+1/2'
'-x, -y, -z'
'x, -y-1/2, z-1/2'

loop_
_atom_site_label
_atom_site_type_symbol
_atom_site_fract_x
_atom_site_fract_y
_atom_site_fract_z
_atom_site_U_iso_or_equiv
_atom_site_adp_type
_atom_site_occupancy
_atom_site_symmetry_multiplicity
_atom_site_calc_flag
_atom_site_refinement_flags
Ti1 Ti 0.37538(8) 0.08647(2) 0.84008(10) 0.0289(2) Uani 1 1 d .
O1 O 0.2403(3) 0.06462(9) 0.6393(4) 0.0369(8) Uani 1 1 d .
O3 O -0.0319(3) 0.26949(9) 0.7631(4) 0.0361(8) Uani 1 1 d .
O2 O 0.5052(3) 0.05635(8) 1.0224(4) 0.0351(8) Uani 1 1 d .
O4 O 0.4845(3) 0.07580(9) 0.7530(4) 0.0356(8) Uani 1 1 d .
O5 O 0.2721(3) 0.07107(9) 0.9279(4) 0.0381(8) Uani 1 1 d .
N2 N 0.1003(4) 0.07720(12) 0.4058(5) 0.0395(10) Uani 1 1 d .
H1 H 0.0678 0.0938 0.3356 0.047 Uiso 1 1 calc R
N1 N 0.2917(3) 0.13405(10) 0.7188(4) 0.0285(9) Uani 1 1 d .
N5 N 0.1759(4) 0.22467(10) 0.8719(4) 0.0286(9) Uani 1 1 d .
H3 H 0.1689 0.2369 0.7907 0.034 Uiso 1 1 calc R
N6 N -0.0718(4) 0.25935(11) 0.9739(5) 0.0372(10) Uani 1 1 d .
H4 H -0.0506 0.2482 1.0608 0.045 Uiso 1 1 calc R
N3 N 0.4686(3) 0.12854(10) 0.9916(4) 0.0281(9) Uani 1 1 d .
N4 N 0.6642(4) 0.05972(11) 1.2496(5) 0.0382(10) Uani 1 1 d .
H6 H 0.7128 0.0738 1.3212 0.046 Uiso 1 1 calc R
N7 N 0.8539(5) 0.09613(17) 0.5326(7) 0.0687(16) Uani 1 1 d .
N8 N 0.9430(6) 0.12527(17) 0.1543(7) 0.0808(19) Uani 1 1 d .
N9 N 0.6491(8) 0.1971(3) 0.6397(8) 0.124(3) Uani 1 1 d .
C1 C 0.1832(4) 0.08839(14) 0.5372(5) 0.0334(11) Uani 1 1 d .
C2 C 0.2128(5) 0.12724(13) 0.5721(5) 0.0324(11) Uani 1 1 d .
C3 C 0.1785(5) 0.16117(14) 0.4948(6) 0.0399(12) Uani 1 1 d .
H3A H 0.1250 0.1645 0.3939 0.048 Uiso 1 1 calc R
C4 C 0.2401(5) 0.18920(14) 0.5986(6) 0.0409(13) Uani 1 1 d .
H4A H 0.2370 0.2151 0.5791 0.049 Uiso 1 1 calc R
C5 C 0.3063(4) 0.17200(12) 0.7345(5) 0.0297(10) Uani 1 1 d .
C6 C 0.3690(4) 0.19130(12) 0.8876(5) 0.0302(10) Uani 1 1 d .
C7 C 0.4627(4) 0.16682(12) 1.0047(5) 0.0292(10) Uani 1 1 d .
C8 C 0.5484(5) 0.17789(14) 1.1434(6) 0.0399(12) Uani 1 1 d .
H8 H 0.5622 0.2026 1.1799 0.048 Uiso 1 1 calc R
C9 C 0.6106(5) 0.14611(13) 1.2197(6) 0.0364(11) Uani 1 1 d .
H9 H 0.6736 0.1452 1.3160 0.044 Uiso 1 1 calc R
C10 C 0.5601(4) 0.11602(13) 1.1238(5) 0.0313(11) Uani 1 1 d .
C11 C 0.5767(4) 0.07577(13) 1.1318(6) 0.0304(11) Uani 1 1 d .
C12 C 0.2682(4) 0.19989(12) 0.9472(5) 0.0301(10) Uani 1 1 d .
C13 C 0.2470(5) 0.18664(13) 1.0689(6) 0.0349(11) Uani 1 1 d .
H13 H 0.2960 0.1693 1.1403 0.042 Uiso 1 1 calc R
C14 C 0.1381(5) 0.20356(12) 1.0693(6) 0.0343(11) Uani 1 1 d .
H14 H 0.1023 0.1995 1.1402 0.041 Uiso 1 1 calc R
C15 C 0.0952(4) 0.22699(12) 0.9463(5) 0.0265(10) Uani 1 1 d .
C16 C -0.0072(4) 0.25327(13) 0.8872(5) 0.0296(10) Uani 1 1 d .
C17 C 0.0615(6) 0.03841(15) 0.3743(7) 0.0507(14) Uani 1 1 d .
H17A H 0.1310 0.0230 0.3815 0.061 Uiso 1 1 calc R
H17B H -0.0010 0.0365 0.2734 0.061 Uiso 1 1 calc R
H17C H 0.0284 0.0298 0.4471 0.061 Uiso 1 1 calc R
C18 C -0.1771(6) 0.2845(2) 0.9240(7) 0.066(2) Uani 1 1 d .
H18A H -0.2023 0.2895 1.0074 0.079 Uiso 1 1 calc R
H18B H -0.2440 0.2729 0.8419 0.079 Uiso 1 1 calc R
H18C H -0.1549 0.3079 0.8894 0.079 Uiso 1 1 calc R
C19 C 0.6807(5) 0.01910(14) 1.2615(6) 0.0431(13) Uani 1 1 d .
H19A H 0.6940 0.0098 1.1739 0.052 Uiso 1 1 calc R
H19B H 0.6080 0.0075 1.2662 0.052 Uiso 1 1 calc R
H19C H 0.7508 0.0131 1.3522 0.052 Uiso 1 1 calc R
C20 C 0.5876(5) 0.05433(15) 0.7617(7) 0.0476(14) Uani 1 1 d .
H20 H 0.5884 0.0312 0.8193 0.057 Uiso 1 1 calc R
C21 C 0.5772(7) 0.0430(2) 0.6054(8) 0.081(2) Uani 1 1 d .
H21A H 0.5800 0.0651 0.5483 0.098 Uiso 1 1 calc R
H21B H 0.5003 0.0300 0.5545 0.098 Uiso 1 1 calc R
H21C H 0.6445 0.0265 0.6131 0.098 Uiso 1 1 calc R
C22 C 0.7051(5) 0.0755(2) 0.8452(8) 0.0650(18) Uani 1 1 d .
H22A H 0.7107 0.0813 0.9466 0.078 Uiso 1 1 calc R
H22B H 0.7055 0.0986 0.7921 0.078 Uiso 1 1 calc R
H22C H 0.7744 0.0602 0.8505 0.078 Uiso 1 1 calc R
C23 C 0.2610(5) 0.04932(15) 1.0463(6) 0.0452(13) Uani 1 1 d .
H23 H 0.3228 0.0291 1.0735 0.054 Uiso 1 1 calc R
C24 C 0.1342(7) 0.0319(2) 0.9911(9) 0.077(2) Uani 1 1 d .
H24A H 0.1276 0.0158 1.0692 0.093 Uiso 1 1 calc R
H24B H 0.1211 0.0171 0.9011 0.093 Uiso 1 1 calc R
H24C H 0.0731 0.0515 0.9677 0.093 Uiso 1 1 calc R
C25 C 0.2849(6) 0.0743(2) 1.1836(7) 0.0664(18) Uani 1 1 d .
H25A H 0.2241 0.0941 1.1582 0.080 Uiso 1 1 calc R
H25B H 0.3658 0.0853 1.2140 0.080 Uiso 1 1 calc R
H25C H 0.2800 0.0595 1.2659 0.080 Uiso 1 1 calc R
C26 C 0.9219(5) 0.11227(18) 0.6308(7) 0.0499(14) Uani 1 1 d .
C27 C 1.0080(6) 0.1332(2) 0.7555(8) 0.070(2) Uani 1 1 d .
H27A H 1.0241 0.1573 0.7193 0.084 Uiso 1 1 calc R
H27B H 1.0838 0.1193 0.7990 0.084 Uiso 1 1 calc R
H27C H 0.9739 0.1372 0.8317 0.084 Uiso 1 1 calc R
C28 C 0.8711(6) 0.14681(18) 0.0884(7) 0.0549(16) Uani 1 1 d .
C29 C 0.7798(6) 0.17365(16) 0.0014(7) 0.0545(15) Uani 1 1 d .
H29A H 0.7838 0.1957 0.0625 0.065 Uiso 1 1 calc R
H29B H 0.6992 0.1624 -0.0293 0.065 Uiso 1 1 calc R
H29C H 0.7950 0.1808 -0.0875 0.065 Uiso 1 1 calc R
C30 C 0.5756(7) 0.1759(2) 0.5797(8) 0.069(2) Uani 1 1 d .
C31 C 0.4794(6) 0.1499(2) 0.5053(8) 0.0690(19) Uani 1 1 d .
H31A H 0.4016 0.1630 0.4686 0.083 Uiso 1 1 calc R
H31B H 0.4782 0.1306 0.5759 0.083 Uiso 1 1 calc R
H31C H 0.4929 0.1386 0.4210 0.083 Uiso 1 1 calc R
C41 C 0.4312(5) 0.22848(13) 0.8679(6) 0.0396(12) Uani 1 1 d .
H41A H 0.4650 0.2415 0.9640 0.048 Uiso 1 1 calc R
H41B H 0.3710 0.2443 0.7944 0.048 Uiso 1 1 calc R
H41C H 0.4963 0.2227 0.8332 0.048 Uiso 1 1 calc R

loop_
_atom_site_aniso_label
_atom_site_aniso_U_11
_atom_site_aniso_U_22
_atom_site_aniso_U_33
_atom_site_aniso_U_23
_atom_site_aniso_U_13
_atom_site_aniso_U_12
Ti1 0.0299(5) 0.0291(4) 0.0267(5) -0.0005(3) 0.0096(4) -0.0003(4)
O1 0.038(2) 0.0401(18) 0.0263(19) -0.0013(14) 0.0050(17) -0.0026(15)
O3 0.036(2) 0.0493(19) 0.023(2) 0.0038(14) 0.0114(17) 0.0079(16)
O2 0.0334(19) 0.0332(17) 0.031(2) -0.0019(14) 0.0041(17) -0.0020(15)
O4 0.036(2) 0.0396(17) 0.035(2) -0.0015(14) 0.0169(17) 0.0079(15)
O5 0.036(2) 0.0442(19) 0.036(2) 0.0035(14) 0.0148(17) -0.0050(15)
N2 0.039(3) 0.053(3) 0.022(2) -0.0010(17) 0.006(2) -0.004(2)
N1 0.026(2) 0.035(2) 0.025(2) 0.0034(15) 0.0103(19) 0.0028(16)
N5 0.031(2) 0.034(2) 0.021(2) 0.0004(14) 0.0106(19) 0.0026(17)
N6 0.036(2) 0.052(2) 0.026(2) 0.0082(18) 0.016(2) 0.013(2)
N3 0.027(2) 0.0322(19) 0.026(2) -0.0015(15) 0.0110(19) -0.0021(16)
N4 0.040(3) 0.036(2) 0.032(3) 0.0014(17) 0.007(2) 0.0008(19)
N7 0.059(4) 0.087(4) 0.051(4) -0.009(3) 0.011(3) -0.017(3)
N8 0.064(4) 0.082(4) 0.064(4) 0.014(3) -0.012(3) 0.006(3)
N9 0.114(7) 0.200(9) 0.053(5) 0.013(5) 0.028(5) -0.078(7)
C1 0.029(3) 0.045(3) 0.028(3) 0.005(2) 0.013(2) 0.003(2)
C2 0.033(3) 0.042(3) 0.023(3) -0.0007(19) 0.011(2) 0.002(2)
C3 0.047(3) 0.044(3) 0.027(3) 0.004(2) 0.013(3) 0.011(2)
C4 0.055(4) 0.035(3) 0.037(3) 0.009(2) 0.022(3) 0.007(2)
C5 0.031(3) 0.030(2) 0.032(3) -0.0016(18) 0.017(2) 0.004(2)
C6 0.031(3) 0.028(2) 0.031(3) -0.0004(18) 0.011(2) 0.002(2)
C7 0.028(3) 0.032(2) 0.030(3) -0.0017(18) 0.014(2) 0.0025(19)
C8 0.034(3) 0.037(3) 0.042(3) -0.012(2) 0.007(3) 0.002(2)
C9 0.029(3) 0.040(3) 0.032(3) -0.008(2) 0.003(2) -0.003(2)
C10 0.029(3) 0.036(2) 0.030(3) 0.0019(19) 0.012(2) 0.003(2)
C11 0.026(3) 0.034(2) 0.034(3) 0.001(2) 0.015(2) -0.002(2)
C12 0.030(3) 0.029(2) 0.029(3) -0.0010(18) 0.010(2) -0.0002(19)
C13 0.034(3) 0.039(3) 0.032(3) 0.001(2) 0.012(2) 0.005(2)
C14 0.041(3) 0.032(2) 0.034(3) 0.0008(19) 0.019(3) -0.002(2)
C15 0.025(2) 0.032(2) 0.022(3) -0.0046(17) 0.009(2) 0.0001(19)
C16 0.028(3) 0.039(2) 0.022(3) -0.0013(19) 0.010(2) 0.001(2)
C17 0.051(4) 0.057(3) 0.037(3) -0.007(2) 0.008(3) -0.010(3)
C18 0.066(4) 0.091(5) 0.053(4) 0.021(3) 0.038(4) 0.044(4)
C19 0.043(3) 0.042(3) 0.035(3) 0.006(2) 0.004(3) -0.001(2)
C20 0.040(3) 0.043(3) 0.063(4) 0.000(2) 0.023(3) 0.006(2)
C21 0.064(5) 0.103(6) 0.085(6) -0.052(4) 0.037(4) 0.001(4)
C22 0.037(4) 0.090(5) 0.064(5) -0.011(3) 0.015(3) -0.006(3)
C23 0.055(4) 0.045(3) 0.042(3) 0.003(2) 0.026(3) -0.008(3)
C24 0.082(5) 0.087(5) 0.078(5) -0.010(4) 0.047(5) -0.041(4)
C25 0.065(4) 0.098(5) 0.044(4) -0.007(3) 0.029(4) -0.009(4)
C26 0.035(3) 0.072(4) 0.044(4) -0.002(3) 0.017(3) -0.004(3)
C27 0.050(4) 0.097(5) 0.064(5) -0.037(4) 0.023(4) -0.019(4)
C28 0.052(4) 0.071(4) 0.031(3) 0.002(3) 0.004(3) -0.018(3)
C29 0.054(4) 0.058(3) 0.049(4) 0.000(3) 0.018(3) -0.002(3)
C30 0.054(4) 0.118(6) 0.041(4) 0.025(4) 0.023(4) -0.008(4)
C31 0.069(5) 0.086(5) 0.064(5) 0.011(4) 0.038(4) 0.004(4)
C41 0.039(3) 0.032(2) 0.052(4) 0.004(2) 0.021(3) 0.000(2)

loop_
_atom_type_symbol
_atom_type_description
_atom_type_scat_dispersion_real
_atom_type_scat_dispersion_imag
_atom_type_scat_source
C C 0.0033 0.0016 'International Tables Vol C Tables 4.2.6.8 and 6.1.1.4'
H H 0.0000 0.0000 'International Tables Vol C Tables 4.2.6.8 and 6.1.1.4'
N N 0.0061 0.0033 'International Tables Vol C Tables 4.2.6.8 and 6.1.1.4'
O O 0.0106 0.0060 'International Tables Vol C Tables 4.2.6.8 and 6.1.1.4'
Ti Ti 0.2776 0.4457 'International Tables Vol C Tables 4.2.6.8 and 6.1.1.4'

loop_
_geom_angle_atom_site_label_1
_geom_angle_atom_site_label_2
_geom_angle_atom_site_label_3
_geom_angle
O5 Ti1 O4 150.29(15)
O5 Ti1 N1 104.19(16)
O4 Ti1 N1 100.57(15)
O5 Ti1 N3 99.53(16)
O4 Ti1 N3 100.96(16)
N1 Ti1 N3 79.33(16)
O5 Ti1 O2 82.43(16)
O4 Ti1 O2 81.69(16)
N1 Ti1 O2 155.73(14)
N3 Ti1 O2 76.53(15)
O5 Ti1 O1 84.38(17)
O4 Ti1 O1 85.88(17)
N1 Ti1 O1 76.14(15)
N3 Ti1 O1 155.36(14)
O2 Ti1 O1 128.07(14)
C1 O1 Ti1 116.5(3)
C11 O2 Ti1 116.6(3)
C20 O4 Ti1 146.1(3)
C23 O5 Ti1 145.1(3)
C1 N2 C17 122.9(5)
C1 N2 H1 118.5
C17 N2 H1 118.5
C5 N1 C2 107.1(4)
C5 N1 Ti1 137.2(3)
C2 N1 Ti1 114.7(3)
C12 N5 C15 109.3(4)
C12 N5 H3 125.3
C15 N5 H3 125.3
C16 N6 C18 120.8(4)
C16 N6 H4 119.6
C18 N6 H4 119.6
C7 N3 C10 106.5(4)
C7 N3 Ti1 138.2(3)
C10 N3 Ti1 115.1(3)
C11 N4 C19 121.9(4)
C11 N4 H6 119.0
C19 N4 H6 119.0
O1 C1 N2 120.7(5)
O1 C1 C2 116.8(5)
N2 C1 C2 122.4(4)
N1 C2 C3 109.6(4)
N1 C2 C1 114.6(4)
C3 C2 C1 135.8(5)
C2 C3 C4 105.9(5)
C2 C3 H3A 127.0
C4 C3 H3A 127.0
C5 C4 C3 107.8(4)
C5 C4 H4A 126.1
C3 C4 H4A 126.1
N1 C5 C4 109.5(4)
N1 C5 C6 123.1(4)
C4 C5 C6 126.7(4)
C7 C6 C5 113.6(4)
C7 C6 C12 106.9(4)
C5 C6 C12 106.5(4)
C7 C6 C41 109.5(4)
C5 C6 C41 110.1(4)
C12 C6 C41 110.1(4)
N3 C7 C8 109.0(4)
N3 C7 C6 123.5(4)
C8 C7 C6 127.3(4)
C7 C8 C9 108.5(4)
C7 C8 H8 125.7
C9 C8 H8 125.7
C10 C9 C8 105.8(5)
C10 C9 H9 127.1
C8 C9 H9 127.1
N3 C10 C9 110.1(4)
N3 C10 C11 114.2(4)
C9 C10 C11 135.6(5)
O2 C11 N4 121.4(4)
O2 C11 C10 117.5(4)
N4 C11 C10 121.1(4)
C13 C12 N5 107.6(4)
C13 C12 C6 132.0(4)
N5 C12 C6 120.4(4)
C12 C13 C14 108.4(4)
C12 C13 H13 125.8
C14 C13 H13 125.8
C15 C14 C13 107.2(4)
C15 C14 H14 126.4
C13 C14 H14 126.4
C14 C15 N5 107.5(4)
C14 C15 C16 134.6(4)
N5 C15 C16 117.8(4)
O3 C16 N6 122.1(4)
O3 C16 C15 121.4(4)
N6 C16 C15 116.5(4)
N2 C17 H17A 109.5
N2 C17 H17B 109.5
H17A C17 H17B 109.5
N2 C17 H17C 109.5
H17A C17 H17C 109.5
H17B C17 H17C 109.5
N6 C18 H18A 109.5
N6 C18 H18B 109.5
H18A C18 H18B 109.5
N6 C18 H18C 109.5
H18A C18 H18C 109.5
H18B C18 H18C 109.5
N4 C19 H19A 109.5
N4 C19 H19B 109.5
H19A C19 H19B 109.5
N4 C19 H19C 109.5
H19A C19 H19C 109.5
H19B C19 H19C 109.5
O4 C20 C21 110.1(5)
O4 C20 C22 111.0(5)
C21 C20 C22 111.7(5)
O4 C20 H20 108.0
C21 C20 H20 108.0
C22 C20 H20 108.0
C20 C21 H21A 109.5
C20 C21 H21B 109.5
H21A C21 H21B 109.5
C20 C21 H21C 109.5
H21A C21 H21C 109.5
H21B C21 H21C 109.5
C20 C22 H22A 109.5
C20 C22 H22B 109.5
H22A C22 H22B 109.5
C20 C22 H22C 109.5
H22A C22 H22C 109.5
H22B C22 H22C 109.5
O5 C23 C24 109.0(5)
O5 C23 C25 109.1(5)
C24 C23 C25 112.0(5)
O5 C23 H23 108.9
C24 C23 H23 108.9
C25 C23 H23 108.9
C23 C24 H24A 109.5
C23 C24 H24B 109.5
H24A C24 H24B 109.5
C23 C24 H24C 109.5
H24A C24 H24C 109.5
H24B C24 H24C 109.5
C23 C25 H25A 109.5
C23 C25 H25B 109.5
H25A C25 H25B 109.5
C23 C25 H25C 109.5
H25A C25 H25C 109.5
H25B C25 H25C 109.5
N7 C26 C27 179.4(8)
C26 C27 H27A 109.5
C26 C27 H27B 109.5
H27A C27 H27B 109.5
C26 C27 H27C 109.5
H27A C27 H27C 109.5
H27B C27 H27C 109.5
N8 C28 C29 178.5(8)
C28 C29 H29A 109.5
C28 C29 H29B 109.5
H29A C29 H29B 109.5
C28 C29 H29C 109.5
H29A C29 H29C 109.5
H29B C29 H29C 109.5
N9 C30 C31 177.8(10)
C30 C31 H31A 109.5
C30 C31 H31B 109.5
H31A C31 H31B 109.5
C30 C31 H31C 109.5
H31A C31 H31C 109.5
H31B C31 H31C 109.5
C6 C41 H41A 109.5
C6 C41 H41B 109.5
H41A C41 H41B 109.5
C6 C41 H41C 109.5
H41A C41 H41C 109.5
H41B C41 H41C 109.5

loop_
_geom_bond_atom_site_label_1
_geom_bond_atom_site_label_2
_geom_bond_distance
Ti1 O5 1.794(3)
Ti1 O4 1.806(3)
Ti1 N1 2.060(4)
Ti1 N3 2.065(4)
Ti1 O2 2.104(4)
Ti1 O1 2.104(4)
O1 C1 1.263(6)
O3 C16 1.241(6)
O2 C11 1.259(6)
O4 C20 1.400(6)
O5 C23 1.406(6)
N2 C1 1.315(6)
N2 C17 1.438(7)
N2 H1 0.8600
N1 C5 1.352(6)
N1 C2 1.366(6)
N5 C12 1.362(6)
N5 C15 1.381(5)
N5 H3 0.8600
N6 C16 1.329(6)
N6 C18 1.446(7)
N6 H4 0.8600
N3 C7 1.361(6)
N3 C10 1.375(6)
N4 C11 1.321(6)
N4 C19 1.445(6)
N4 H6 0.8600
N7 C26 1.123(7)
N8 C28 1.129(8)
N9 C30 1.119(10)
C1 C2 1.422(7)
C2 C3 1.382(7)
C3 C4 1.388(7)
C3 H3A 0.9300
C4 C5 1.367(7)
C4 H4A 0.9300
C5 C6 1.516(7)
C6 C7 1.501(6)
C6 C12 1.520(6)
C6 C41 1.546(6)
C7 C8 1.372(7)
C8 C9 1.383(7)
C8 H8 0.9300
C9 C10 1.376(7)
C9 H9 0.9300
C10 C11 1.432(7)
C12 C13 1.354(7)
C13 C14 1.409(7)
C13 H13 0.9300
C14 C15 1.360(6)
C14 H14 0.9300
C15 C16 1.448(6)
C17 H17A 0.9600
C17 H17B 0.9600
C17 H17C 0.9600
C18 H18A 0.9600
C18 H18B 0.9600
C18 H18C 0.9600
C19 H19A 0.9600
C19 H19B 0.9600
C19 H19C 0.9600
C20 C21 1.495(8)
C20 C22 1.499(8)
C20 H20 0.9800
C21 H21A 0.9600
C21 H21B 0.9600
C21 H21C 0.9600
C22 H22A 0.9600
C22 H22B 0.9600
C22 H22C 0.9600
C23 C24 1.504(8)
C23 C25 1.508(8)
C23 H23 0.9800
C24 H24A 0.9600
C24 H24B 0.9600
C24 H24C 0.9600
C25 H25A 0.9600
C25 H25B 0.9600
C25 H25C 0.9600
C26 C27 1.433(8)
C27 H27A 0.9600
C27 H27B 0.9600
C27 H27C 0.9600
C28 C29 1.431(9)
C29 H29A 0.9600
C29 H29B 0.9600
C29 H29C 0.9600
C30 C31 1.414(10)
C31 H31A 0.9600
C31 H31B 0.9600
C31 H31C 0.9600
C41 H41A 0.9600
C41 H41B 0.9600
C41 H41C 0.9600

loop_
_geom_hbond_atom_site_label_D
_geom_hbond_atom_site_label_H
_geom_hbond_atom_site_label_A
_geom_hbond_distance_DH
_geom_hbond_distance_HA
_geom_hbond_distance_DA
_geom_hbond_angle_DHA
_geom_hbond_site_symmetry_A
N2 H1 N8 0.86 2.10 2.938(7) 163.6 1_455
N6 H4 O3 0.86 1.95 2.792(6) 166.7 4_566
N4 H6 N7 0.86 2.20 3.038(7) 165.5 1_556

loop_
_geom_torsion_atom_site_label_1
_geom_torsion_atom_site_label_2
_geom_torsion_atom_site_label_3
_geom_torsion_atom_site_label_4
_geom_torsion
O5 Ti1 O1 C1 113.0(3)
O4 Ti1 O1 C1 -95.1(3)
N1 Ti1 O1 C1 6.9(3)
N3 Ti1 O1 C1 12.4(5)
O2 Ti1 O1 C1 -171.2(3)
O5 Ti1 O2 C11 -102.7(3)
O4 Ti1 O2 C11 102.5(3)
N1 Ti1 O2 C11 5.1(5)
N3 Ti1 O2 C11 -1.0(3)
O1 Ti1 O2 C11 -179.5(3)
O5 Ti1 O4 C20 -45.4(7)
N1 Ti1 O4 C20 168.5(6)
N3 Ti1 O4 C20 87.4(6)
O2 Ti1 O4 C20 13.0(6)
O1 Ti1 O4 C20 -116.5(6)
O4 Ti1 O5 C23 54.7(7)
N1 Ti1 O5 C23 -159.7(5)
N3 Ti1 O5 C23 -78.4(6)
O2 Ti1 O5 C23 -3.5(5)
O1 Ti1 O5 C23 126.1(6)
O5 Ti1 N1 C5 103.1(4)
O4 Ti1 N1 C5 -93.5(4)
N3 Ti1 N1 C5 5.8(4)
O2 Ti1 N1 C5 -0.2(7)
O1 Ti1 N1 C5 -176.5(5)
O5 Ti1 N1 C2 -90.2(3)
O4 Ti1 N1 C2 73.2(3)
N3 Ti1 N1 C2 172.5(3)
O2 Ti1 N1 C2 166.4(3)
O1 Ti1 N1 C2 -9.8(3)
O5 Ti1 N3 C7 -96.0(5)
O4 Ti1 N3 C7 105.7(5)
N2 Ti1 N3 C7 6.8(4)
O2 Ti1 N3 C7 -175.7(5)
O1 Ti1 N3 C7 1.4(7)
O5 Ti1 N3 C10 79.5(3)
O4 Ti1 N3 C10 -78.9(3)
N1 Ti1 N3 C10 -177.7(3)
O2 Ti1 N3 C10 -0.3(3)
O1 Ti1 N3 C10 176.8(3)
Ti1 O1 C1 N2 177.6(3)
Ti1 O1 C1 C2 -2.7(5)
C17 N2 C1 O1 5.5(7)
C17 N2 C1 C2 -174.2(5)
C5 N1 C2 C3 0.5(5)
Ti1 N1 C2 C3 -170.1(3)
C5 N1 C2 C1 -177.7(4)
Ti1 N1 C2 C1 11.7(5)
O1 C1 C2 N1 -6.0(6)
N2 C1 C2 N1 173.7(4)
O1 C1 C2 C3 176.5(5)
N2 C1 C2 C3 -3.8(9)
N1 C2 C3 C4 0.7(6)
C1 C2 C3 C4 178.3(5)
C2 C3 C4 C5 -1.6(6)
C2 N1 C5 C4 -1.5(5)
Ti1 N1 C5 C4 165.9(3)
C2 N1 C5 C6 169.0(4)
Ti1 N1 C5 C6 -23.6(7)
C3 C4 C5 N1 1.9(6)
C3 C4 C5 C6 -168.1(4)
N1 C5 C6 C7 27.5(6)
C4 C5 C6 C7 -163.7(5)
N1 C5 C6 C12 -90.0(5)
C4 C5 C6 C12 78.8(6)
N1 C5 C6 C41 150.7(4)
C4 C5 C6 C41 -40.5(7)
C10 N3 C7 C8 -0.5(5)
Ti1 N3 C7 C8 175.2(3)
C10 N3 C7 C6 -176.4(4)
Ti1 N3 C7 C6 -0.7(7)
C5 C6 C7 N3 -16.7(6)
C12 C6 C7 N3 100.5(5)
C41 C6 C7 N3 -140.3(4)
C5 C6 C7 C8 168.2(5)
C12 C6 C7 C8 -74.6(6)
C41 C6 C7 C8 44.6(6)
N3 C7 C8 C9 0.4(6)
C6 C7 C8 C9 176.0(4)
C7 C8 C9 C10 -0.1(6)
C7 N3 C10 C9 0.5(5)
Ti1 N3 C10 C9 -176.4(3)
C7 N3 C10 C11 178.2(4)
Ti1 N3 C10 C11 1.3(5)
C8 C9 C10 N3 -0.2(6)
C8 C9 C10 C11 -177.3(5)
Ti1 O2 C11 N4 -177.7(3)
Ti1 O2 C11 C10 2.1(5)
C19 N4 C11 O2 -1.7(7)
C19 N4 C11 C10 178.5(4)
N3 C10 C11 O2 -2.3(6)
C9 C10 C11 O2 174.7(5)
N3 C10 C11 N4 177.5(4)
C9 C10 C11 N4 -5.5(9)
C15 N5 C12 C13 -0.3(5)
C15 N5 C12 C6 178.8(4)
C7 C6 C12 C13 -7.6(7)
C5 C6 C12 C13 114.2(6)
C41 C6 C12 C13 -126.4(6)
C7 C6 C12 N5 173.7(4)
C5 C6 C12 N5 -64.5(5)
C41 C6 C12 N5 54.8(6)
N5 C12 C13 C14 0.2(5)
C6 C12 C13 C14 -178.7(5)
C12 C13 C14 C15 0.0(6)
C13 C14 C15 N5 -0.1(5)
C13 C14 C15 C16 -176.6(5)
C12 N5 C15 C14 0.2(5)
C12 N5 C15 C16 177.4(4)
C18 N6 C16 O3 2.0(8)
C18 N6 C16 C15 -178.9(5)
C14 C15 C16 O3 -174.4(5)
N5 C15 C16 O3 9.4(7)
C14 C15 C16 N6 6.5(8)
N5 C15 C16 N6 -169.8(4)
Ti1 O4 C20 C21 143.2(5)
Ti1 O4 C20 C22 -92.6(7)
Ti1 O5 C23 C24 -145.4(5)
Ti1 O5 C23 C25 92.1(6)
